data_7231135
loop_
_publ_author_name
'Wong, Lawrence W.-Y.'
'Tam, Gemma S.-S.'
'Chen, Xiaoyan'
'So, Frederick T.-K.'
'Soecipto, Aristyo'
'Sheong, Fu Kit'
'Sung, Herman H.-Y.'
'Lin, Zhenyang'
'Williams, Ian D.'

_publ_section_title
;
 A chiral spiroborate anion from diphenyl-l-tartramide
 [B{l-Tar(NHPh)2}2]&#x2212;applied to some challenging resolutions
;
_journal_issue 33
_journal_name_full CrystEngComm
_journal_page_first 4831
_journal_paper_doi 10.1039/C8CE00855H
_journal_volume 20
_journal_year 2018
_chemical_absolute_configuration ad
_chemical_formula_moiety 'C32 H28 B N4 O8, C H4 O, C8 H11.95 N O'
_chemical_formula_sum 'C41 H43.95 B N5 O10'
_chemical_formula_weight 777.57
_space_group_crystal_system monoclinic
_space_group_IT_number 4
_space_group_name_Hall 'P 2yb'
_space_group_name_H-M_alt 'P 1 21 1'
_symmetry_space_group_name_Hall 'P 2yb'
_symmetry_space_group_name_H-M 'P 1 21 1'
_atom_sites_solution_hydrogens geom
_atom_sites_solution_primary direct
_audit_creation_date 2018-05-21
_audit_creation_method
;
Olex2 1.2-beta
(compiled 2018.05.18 svn.r3508 for OlexSys, GUI svn.r5497)
;
_audit_update_record
;
2018-05-22 deposited with the CCDC.
2018-07-13 downloaded from the CCDC.
;
_cell_angle_alpha 90
_cell_angle_beta 94.4499(12)
_cell_angle_gamma 90
_cell_formula_units_Z 2
_cell_length_a 5.51895(7)
_cell_length_b 15.5145(2)
_cell_length_c 22.2271(3)
_cell_measurement_reflns_used 7134
_cell_measurement_temperature 100.01(10)
_cell_measurement_theta_max 75.1220
_cell_measurement_theta_min 4.8720
_cell_volume 1897.43(4)
_computing_cell_refinement
;
CrysAlisPro, Agilent Technologies,
Version 1.171.37.35 (release 13-08-2014 CrysAlis171 .NET)
(compiled Aug 13 2014,18:06:01)
;
_computing_data_collection
;
CrysAlisPro, Agilent Technologies,
Version 1.171.37.35 (release 13-08-2014 CrysAlis171 .NET)
(compiled Aug 13 2014,18:06:01)
;
_computing_data_reduction
;
CrysAlisPro, Agilent Technologies,
Version 1.171.37.35 (release 13-08-2014 CrysAlis171 .NET)
(compiled Aug 13 2014,18:06:01)
;
_computing_molecular_graphics 'Olex2 (Dolomanov et al., 2009)'
_computing_publication_material 'Olex2 (Dolomanov et al., 2009)'
_computing_structure_refinement 'ShelXL (Sheldrick, 2015)'
_computing_structure_solution 'ShelXS (Sheldrick, 2008)'
_diffrn_ambient_environment N~2~
_diffrn_ambient_temperature 100.01(10)
_diffrn_detector 'CCD plate'
_diffrn_detector_area_resol_mean 10.3587
_diffrn_detector_type Atlas
_diffrn_measured_fraction_theta_full 0.993
_diffrn_measured_fraction_theta_max 0.993
_diffrn_measurement_details
;
#__ type_ start__ end____ width___ exp.time_
  1 omega   88.00  178.00   1.0000   20.0000
omega____ theta____ kappa____ phi______ frames
    -      110.5703   45.0000   60.0000 90

#__ type_ start__ end____ width___ exp.time_
  2 omega   64.00  108.00   1.0000   20.0000
omega____ theta____ kappa____ phi______ frames
    -      110.5703  -94.0000   30.0000 44

#__ type_ start__ end____ width___ exp.time_
  3 omega   47.00   99.00   1.0000   20.0000
omega____ theta____ kappa____ phi______ frames
    -      110.5703  -45.0000  120.0000 52

#__ type_ start__ end____ width___ exp.time_
  4 omega   43.00   90.00   1.0000   20.0000
omega____ theta____ kappa____ phi______ frames
    -      110.5703  -30.0000    0.0000 47

#__ type_ start__ end____ width___ exp.time_
  5 omega   36.00  133.00   1.0000   20.0000
omega____ theta____ kappa____ phi______ frames
    -      110.5703  -61.0000  -90.0000 97

#__ type_ start__ end____ width___ exp.time_
  6 omega   36.00   76.00   1.0000   20.0000
omega____ theta____ kappa____ phi______ frames
    -      110.5703  -45.0000   90.0000 40

#__ type_ start__ end____ width___ exp.time_
  7 omega   33.00  108.00   1.0000   20.0000
omega____ theta____ kappa____ phi______ frames
    -      110.5703  -94.0000  120.0000 75

#__ type_ start__ end____ width___ exp.time_
  8 omega   32.00  172.00   1.0000   20.0000
omega____ theta____ kappa____ phi______ frames
    -      110.5703    0.0000   30.0000 140

#__ type_ start__ end____ width___ exp.time_
  9 omega   32.00  115.00   1.0000   20.0000
omega____ theta____ kappa____ phi______ frames
    -      110.5703 -111.0000  -90.0000 83

#__ type_ start__ end____ width___ exp.time_
 10 omega    1.00   83.00   1.0000    6.0000
omega____ theta____ kappa____ phi______ frames
    -       40.6953  -99.0000  150.0000 82

#__ type_ start__ end____ width___ exp.time_
 11 omega  -25.00   33.00   1.0000    6.0000
omega____ theta____ kappa____ phi______ frames
    -      -40.6953   37.0000   60.0000 58

#__ type_ start__ end____ width___ exp.time_
 12 omega -111.00  -11.00   1.0000    6.0000
omega____ theta____ kappa____ phi______ frames
    -      -40.6953  -57.0000  -90.0000 100

#__ type_ start__ end____ width___ exp.time_
 13 omega -112.00  -11.00   1.0000    6.0000
omega____ theta____ kappa____ phi______ frames
    -      -40.6953  -57.0000    0.0000 101
;
_diffrn_measurement_device 'four-circle diffractometer'
_diffrn_measurement_device_type 'SuperNova, Dual, Cu at zero, Atlas'
_diffrn_measurement_method '\w scans'
_diffrn_orient_matrix_UB_11 -0.1673136000
_diffrn_orient_matrix_UB_12 -0.0714839000
_diffrn_orient_matrix_UB_13 0.0212340000
_diffrn_orient_matrix_UB_21 0.0623374000
_diffrn_orient_matrix_UB_22 -0.0568633000
_diffrn_orient_matrix_UB_23 -0.0535193000
_diffrn_orient_matrix_UB_31 0.2156747000
_diffrn_orient_matrix_UB_32 -0.0390000000
_diffrn_orient_matrix_UB_33 0.0389265000
_diffrn_radiation_monochromator mirror
_diffrn_radiation_probe x-ray
_diffrn_radiation_type CuK\a
_diffrn_radiation_wavelength 1.54184
_diffrn_reflns_av_R_equivalents 0.0292
_diffrn_reflns_av_unetI/netI 0.0444
_diffrn_reflns_Laue_measured_fraction_full 0.993
_diffrn_reflns_Laue_measured_fraction_max 0.993
_diffrn_reflns_limit_h_max 6
_diffrn_reflns_limit_h_min -3
_diffrn_reflns_limit_k_max 18
_diffrn_reflns_limit_k_min -18
_diffrn_reflns_limit_l_max 26
_diffrn_reflns_limit_l_min -25
_diffrn_reflns_number 10612
_diffrn_reflns_point_group_measured_fraction_full 0.979
_diffrn_reflns_point_group_measured_fraction_max 0.979
_diffrn_reflns_theta_full 66.500
_diffrn_reflns_theta_max 67.497
_diffrn_reflns_theta_min 3.990
_diffrn_source 'sealed X-ray tube'
_diffrn_source_type 'SuperNova (Cu) X-ray Source'
_exptl_absorpt_coefficient_mu 0.808
_exptl_absorpt_correction_T_max 1.00000
_exptl_absorpt_correction_T_min 0.96372
_exptl_absorpt_correction_type multi-scan
_exptl_absorpt_process_details
;
CrysAlisPro, Agilent Technologies,
Version 1.171.37.35 (release 13-08-2014 CrysAlis171 .NET)
(compiled Aug 13 2014,18:06:01)
Empirical absorption correction using spherical harmonics,
 implemented in SCALE3 ABSPACK scaling algorithm.
;
_exptl_crystal_colour colourless
_exptl_crystal_colour_primary colourless
_exptl_crystal_density_diffrn 1.361
_exptl_crystal_density_method 'not measured'
_exptl_crystal_description block
_exptl_crystal_F_000 820
_exptl_crystal_size_max 0.1
_exptl_crystal_size_mid 0.07
_exptl_crystal_size_min 0.05
_refine_diff_density_max 0.335
_refine_diff_density_min -0.237
_refine_diff_density_rms 0.038
_refine_ls_abs_structure_details
;
 Flack x determined using 2824 quotients [(I+)-(I-)]/[(I+)+(I-)]
 (Parsons, Flack and Wagner, Acta Cryst. B69 (2013) 249-259).
;
_refine_ls_abs_structure_Flack 0.08(15)
_refine_ls_extinction_method none
_refine_ls_goodness_of_fit_ref 1.042
_refine_ls_hydrogen_treatment constr
_refine_ls_matrix_type full
_refine_ls_number_parameters 518
_refine_ls_number_reflns 6701
_refine_ls_number_restraints 1
_refine_ls_restrained_S_all 1.042
_refine_ls_R_factor_all 0.0434
_refine_ls_R_factor_gt 0.0414
_refine_ls_shift/su_max 0.000
_refine_ls_shift/su_mean 0.000
_refine_ls_structure_factor_coef Fsqd
_refine_ls_weighting_details 'w=1/[\s^2^(Fo^2^)+(0.0561P)^2^+0.1979P] where P=(Fo^2^+2Fc^2^)/3'
_refine_ls_weighting_scheme calc
_refine_ls_wR_factor_gt 0.1029
_refine_ls_wR_factor_ref 0.1045
_reflns_Friedel_coverage 0.896
_reflns_Friedel_fraction_full 0.964
_reflns_Friedel_fraction_max 0.964
_reflns_number_gt 6351
_reflns_number_total 6701
_reflns_threshold_expression 'I > 2\s(I)'
_cod_data_source_file c8ce00855h2.cif
_cod_data_source_block lawr434cult
_cod_depositor_comments 'Adding full bibliography for 7231133--7231140.cif.'
_cod_original_cell_volume 1897.44(4)
_cod_database_code 7231135
_shelxl_version_number 2014-3
_shelx_space_group_comment
;
The symmetry employed for this shelxl refinement is uniquely defined
by the following loop, which should always be used as a source of
symmetry information in preference to the above space-group names.
They are only intended as comments.
;
_reflns_odcompleteness_completeness 99.64
_reflns_odcompleteness_iscentric 1
_reflns_odcompleteness_theta 68.13
_olex2_refinement_description
;
1. Fixed Uiso
 At 1.2 times of:
  All C(H) groups, All C(H,H) groups, All N(H) groups
 At 1.5 times of:
  All C(H,H,H) groups, All N(H,H,H) groups, All O(H) groups
2. Others
 Fixed Sof: H62(0.95)
3.a Ternary CH refined with riding coordinates:
 C2(H2), C3(H3), C12(H12), C13(H13), C62(H62)
3.b Secondary CH2 refined with riding coordinates:
 C61(H61A,H61B)
3.c Aromatic/amide H refined with riding coordinates:
 N1(H1), N4(H4), N11(H11), N14(H14), C22(H22), C23(H23), C24(H24), C25(H25),
 C26(H26), C32(H32), C33(H33), C34(H34), C35(H35), C36(H36), C42(H42), C43(H43),
  C44(H44), C45(H45), C46(H46), C52(H52), C53(H53), C54(H54), C55(H55),
 C56(H56), C64(H64), C65(H65), C66(H66), C67(H67), C68(H68)
3.d Idealised Me refined as rotating group:
 C1S(H1SA,H1SB,H1SC), N2(H2A,H2B,H2C)
3.e Idealised tetrahedral OH refined as rotating group:
 O1S(H1S), O5(H5)
;
_olex2_submission_special_instructions 'No special instructions were received'

loop_
_space_group_symop_operation_xyz
'x, y, z'
'-x, y+1/2, -z'

loop_
_atom_site_label
_atom_site_type_symbol
_atom_site_fract_x
_atom_site_fract_y
_atom_site_fract_z
_atom_site_U_iso_or_equiv
_atom_site_adp_type
_atom_site_occupancy
_atom_site_site_symmetry_order
_atom_site_calc_flag
_atom_site_refinement_flags_posn
_atom_site_refinement_flags_occupancy
_atom_site_disorder_assembly
_atom_site_disorder_group
B1 B 0.4492(6) 0.6141(2) 0.25072(15) 0.0243(7) Uani 1 1 d . . . .
C1 C 0.2124(6) 0.7848(2) 0.15689(14) 0.0267(6) Uani 1 1 d . . . .
N1 N 0.2417(5) 0.87028(19) 0.15237(13) 0.0303(6) Uani 1 1 d . . . .
H1 H 0.3819 0.8903 0.1681 0.036 Uiso 1 1 calc R . . .
O1 O 0.0303(4) 0.74402(16) 0.13848(11) 0.0333(5) Uani 1 1 d . . . .
C2 C 0.4332(5) 0.7403(2) 0.18972(14) 0.0249(6) Uani 1 1 d . . . .
H2 H 0.5842 0.7565 0.1703 0.030 Uiso 1 1 calc R . . .
O2 O 0.4059(4) 0.64991(15) 0.18925(9) 0.0269(5) Uani 1 1 d . . . .
C3 C 0.4586(5) 0.7658(2) 0.25787(14) 0.0247(6) Uani 1 1 d . . . .
H3 H 0.2979 0.7866 0.2699 0.030 Uiso 1 1 calc R . . .
O3 O 0.5195(4) 0.68923(14) 0.28878(9) 0.0250(4) Uani 1 1 d . . . .
C4 C 0.6470(6) 0.8364(2) 0.27002(14) 0.0259(6) Uani 1 1 d . . . .
N4 N 0.8003(5) 0.82135(18) 0.31840(12) 0.0274(5) Uani 1 1 d . . . .
H4 H 0.7814 0.7717 0.3366 0.033 Uiso 1 1 calc R . . .
O4 O 0.6475(5) 0.90095(16) 0.23755(11) 0.0370(6) Uani 1 1 d . . . .
C11 C 0.1655(5) 0.4166(2) 0.25866(14) 0.0231(6) Uani 1 1 d . . . .
N11 N 0.1089(5) 0.34725(17) 0.29126(12) 0.0271(5) Uani 1 1 d . . . .
H11 H 0.1707 0.3464 0.3290 0.033 Uiso 1 1 calc R . . .
O11 O 0.1134(4) 0.42418(15) 0.20438(10) 0.0283(5) Uani 1 1 d . . . .
C12 C 0.3005(5) 0.48800(18) 0.29533(14) 0.0218(6) Uani 1 1 d . . . .
H12 H 0.2574 0.4857 0.3382 0.026 Uiso 1 1 calc R . . .
O12 O 0.2359(4) 0.56863(13) 0.27027(9) 0.0228(4) Uani 1 1 d . . . .
C13 C 0.5835(5) 0.4828(2) 0.29316(14) 0.0241(6) Uani 1 1 d . . . .
H13 H 0.6299 0.4255 0.2769 0.029 Uiso 1 1 calc R . . .
O13 O 0.6412(4) 0.54833(14) 0.25332(10) 0.0249(4) Uani 1 1 d . . . .
C14 C 0.7058(5) 0.4954(2) 0.35719(15) 0.0267(6) Uani 1 1 d . . . .
N14 N 0.8576(5) 0.56293(17) 0.36309(12) 0.0252(5) Uani 1 1 d . . . .
H14 H 0.8738 0.5934 0.3303 0.030 Uiso 1 1 calc R . . .
O14 O 0.6631(4) 0.44599(17) 0.39799(12) 0.0379(6) Uani 1 1 d . . . .
C21 C 0.0806(6) 0.9331(2) 0.12613(14) 0.0291(7) Uani 1 1 d . . . .
C22 C -0.1412(6) 0.9129(2) 0.09431(14) 0.0298(7) Uani 1 1 d . . . .
H22 H -0.1956 0.8549 0.0911 0.036 Uiso 1 1 calc R . . .
C23 C -0.2798(6) 0.9790(3) 0.06770(17) 0.0363(8) Uani 1 1 d . . . .
H23 H -0.4312 0.9659 0.0464 0.044 Uiso 1 1 calc R . . .
C24 C -0.2031(7) 1.0634(3) 0.07137(19) 0.0436(9) Uani 1 1 d . . . .
H24 H -0.2985 1.1079 0.0520 0.052 Uiso 1 1 calc R . . .
C25 C 0.0164(8) 1.0827(3) 0.1039(2) 0.0452(9) Uani 1 1 d . . . .
H25 H 0.0695 1.1409 0.1074 0.054 Uiso 1 1 calc R . . .
C26 C 0.1575(7) 1.0178(2) 0.13102(17) 0.0370(8) Uani 1 1 d . . . .
H26 H 0.3071 1.0313 0.1530 0.044 Uiso 1 1 calc R . . .
C31 C 0.9890(6) 0.8745(2) 0.34420(16) 0.0305(7) Uani 1 1 d . . . .
C32 C 1.0901(8) 0.9415(3) 0.31343(18) 0.0459(10) Uani 1 1 d . . . .
H32 H 1.0293 0.9561 0.2736 0.055 Uiso 1 1 calc R . . .
C33 C 1.2843(9) 0.9872(3) 0.3426(2) 0.0587(13) Uani 1 1 d . . . .
H33 H 1.3562 1.0329 0.3219 0.070 Uiso 1 1 calc R . . .
C34 C 1.3727(8) 0.9676(3) 0.4000(2) 0.0547(12) Uani 1 1 d . . . .
H34 H 1.5046 0.9994 0.4189 0.066 Uiso 1 1 calc R . . .
C35 C 1.2702(8) 0.9017(3) 0.4302(2) 0.0511(11) Uani 1 1 d . . . .
H35 H 1.3312 0.8879 0.4702 0.061 Uiso 1 1 calc R . . .
C36 C 1.0784(7) 0.8553(2) 0.40282(18) 0.0392(8) Uani 1 1 d . . . .
H36 H 1.0073 0.8100 0.4242 0.047 Uiso 1 1 calc R . . .
C41 C -0.0368(6) 0.2758(2) 0.27275(16) 0.0314(7) Uani 1 1 d . . . .
C42 C -0.1677(7) 0.2687(2) 0.21740(17) 0.0391(8) Uani 1 1 d . . . .
H42 H -0.1567 0.3125 0.1879 0.047 Uiso 1 1 calc R . . .
C43 C -0.3153(10) 0.1975(3) 0.20498(19) 0.0549(12) Uani 1 1 d . . . .
H43 H -0.4069 0.1934 0.1671 0.066 Uiso 1 1 calc R . . .
C44 C -0.3310(12) 0.1327(3) 0.2467(2) 0.0698(17) Uani 1 1 d . . . .
H44 H -0.4350 0.0847 0.2382 0.084 Uiso 1 1 calc R . . .
C45 C -0.1941(11) 0.1384(3) 0.3010(2) 0.0633(14) Uani 1 1 d . . . .
H45 H -0.1998 0.0930 0.3295 0.076 Uiso 1 1 calc R . . .
C46 C -0.0487(9) 0.2090(3) 0.3144(2) 0.0516(11) Uani 1 1 d . . . .
H46 H 0.0437 0.2123 0.3522 0.062 Uiso 1 1 calc R . . .
C51 C 0.9952(6) 0.5909(2) 0.41623(15) 0.0258(6) Uani 1 1 d . . . .
C52 C 1.2072(6) 0.6379(2) 0.40921(16) 0.0295(7) Uani 1 1 d . . . .
H52 H 1.2573 0.6491 0.3700 0.035 Uiso 1 1 calc R . . .
C53 C 1.3439(6) 0.6680(2) 0.45975(17) 0.0352(8) Uani 1 1 d . . . .
H53 H 1.4887 0.6995 0.4549 0.042 Uiso 1 1 calc R . . .
C54 C 1.2725(7) 0.6528(2) 0.51734(17) 0.0375(8) Uani 1 1 d . . . .
H54 H 1.3657 0.6744 0.5518 0.045 Uiso 1 1 calc R . . .
C55 C 1.0642(7) 0.6059(3) 0.52361(16) 0.0370(8) Uani 1 1 d . . . .
H55 H 1.0154 0.5947 0.5629 0.044 Uiso 1 1 calc R . . .
C56 C 0.9231(6) 0.5744(2) 0.47351(15) 0.0314(7) Uani 1 1 d . . . .
H56 H 0.7797 0.5422 0.4786 0.038 Uiso 1 1 calc R . . .
C1S C 0.1919(8) 0.3452(3) 0.4598(2) 0.0511(10) Uani 1 1 d . . . .
H1SA H 0.2869 0.3295 0.4973 0.077 Uiso 1 1 calc GR . . .
H1SB H 0.0373 0.3138 0.4571 0.077 Uiso 1 1 calc GR . . .
H1SC H 0.1599 0.4074 0.4596 0.077 Uiso 1 1 calc GR . . .
O1S O 0.3238(5) 0.3235(2) 0.40990(13) 0.0465(7) Uani 1 1 d . . . .
H1S H 0.4470 0.3553 0.4096 0.070 Uiso 1 1 calc GR . . .
N2 N -0.0908(5) 0.56541(19) 0.14847(11) 0.0273(6) Uani 1 1 d . . . .
H2A H -0.2338 0.5686 0.1661 0.041 Uiso 1 1 calc GR . . .
H2B H -0.0166 0.6178 0.1504 0.041 Uiso 1 1 calc GR . . .
H2C H 0.0074 0.5257 0.1681 0.041 Uiso 1 1 calc GR . . .
C62 C -0.1389(6) 0.5394(2) 0.08400(14) 0.0289(7) Uani 1 1 d . . . .
H62 H 0.0212 0.5351 0.0660 0.035 Uiso 0.95 1 calc R P A 1
C63 C -0.2623(5) 0.4529(2) 0.07714(14) 0.0261(6) Uani 1 1 d . . . .
C64 C -0.4631(6) 0.4308(2) 0.10813(14) 0.0296(7) Uani 1 1 d . . . .
H64 H -0.5173 0.4687 0.1378 0.036 Uiso 1 1 calc R . . .
C65 C -0.5848(6) 0.3536(2) 0.09590(16) 0.0352(8) Uani 1 1 d . . . .
H65 H -0.7213 0.3390 0.1174 0.042 Uiso 1 1 calc R . . .
C66 C -0.5082(7) 0.2980(2) 0.05268(18) 0.0391(8) Uani 1 1 d . . . .
H66 H -0.5936 0.2458 0.0439 0.047 Uiso 1 1 calc R . . .
C67 C -0.3073(7) 0.3186(3) 0.02223(16) 0.0386(8) Uani 1 1 d . . . .
H67 H -0.2530 0.2801 -0.0071 0.046 Uiso 1 1 calc R . . .
C68 C -0.1840(6) 0.3956(2) 0.03456(15) 0.0327(7) Uani 1 1 d . . . .
H68 H -0.0451 0.4092 0.0137 0.039 Uiso 1 1 calc R . . .
O5 O -0.5334(5) 0.6177(2) 0.06636(13) 0.0472(7) Uani 1 1 d . . B 1
H5 H -0.5333 0.6309 0.1030 0.071 Uiso 1 1 calc GR . B 1
C61 C -0.2876(8) 0.6111(3) 0.05006(17) 0.0418(9) Uani 1 1 d . . B 1
H61A H -0.2050 0.6670 0.0582 0.050 Uiso 1 1 calc R . B 1
H61B H -0.2898 0.5999 0.0062 0.050 Uiso 1 1 calc R . B 1

loop_
_atom_site_aniso_label
_atom_site_aniso_U_11
_atom_site_aniso_U_22
_atom_site_aniso_U_33
_atom_site_aniso_U_23
_atom_site_aniso_U_13
_atom_site_aniso_U_12
B1 0.0204(15) 0.0303(18) 0.0215(15) -0.0004(13) -0.0024(12) -0.0056(13)
C1 0.0228(14) 0.0351(17) 0.0219(14) 0.0017(12) -0.0005(11) -0.0053(13)
N1 0.0250(12) 0.0344(15) 0.0302(13) 0.0066(11) -0.0060(10) -0.0073(11)
O1 0.0269(11) 0.0350(13) 0.0366(12) 0.0035(10) -0.0074(10) -0.0068(9)
C2 0.0212(14) 0.0294(16) 0.0237(15) 0.0035(12) -0.0008(11) -0.0076(12)
O2 0.0273(10) 0.0297(11) 0.0226(10) -0.0004(9) -0.0038(8) -0.0057(9)
C3 0.0222(14) 0.0289(16) 0.0226(14) 0.0015(12) 0.0003(11) -0.0067(12)
O3 0.0266(10) 0.0266(11) 0.0210(10) 0.0022(8) -0.0031(8) -0.0071(9)
C4 0.0280(15) 0.0261(15) 0.0236(14) 0.0000(12) 0.0016(12) -0.0065(12)
N4 0.0277(12) 0.0274(13) 0.0263(13) -0.0007(11) -0.0019(10) -0.0060(11)
O4 0.0408(13) 0.0331(13) 0.0356(13) 0.0072(10) -0.0068(10) -0.0146(10)
C11 0.0178(12) 0.0244(15) 0.0267(15) -0.0001(12) -0.0013(11) -0.0004(11)
N11 0.0299(13) 0.0247(13) 0.0253(13) 0.0016(10) -0.0070(10) -0.0037(10)
O11 0.0306(11) 0.0288(11) 0.0247(11) -0.0004(9) -0.0024(8) -0.0064(9)
C12 0.0162(13) 0.0224(14) 0.0265(15) 0.0007(12) -0.0012(11) -0.0003(11)
O12 0.0182(9) 0.0219(10) 0.0277(10) 0.0021(8) -0.0026(8) -0.0025(8)
C13 0.0170(13) 0.0274(15) 0.0274(16) -0.0013(12) -0.0012(11) -0.0009(11)
O13 0.0175(9) 0.0318(11) 0.0252(10) -0.0004(9) 0.0005(8) -0.0044(8)
C14 0.0194(14) 0.0305(16) 0.0294(16) 0.0018(13) -0.0031(12) 0.0008(12)
N14 0.0222(12) 0.0283(13) 0.0246(12) 0.0004(10) -0.0022(10) -0.0015(10)
O14 0.0330(12) 0.0408(14) 0.0376(13) 0.0114(11) -0.0120(10) -0.0112(11)
C21 0.0274(15) 0.0380(18) 0.0215(14) 0.0060(13) -0.0004(12) -0.0018(13)
C22 0.0248(14) 0.0389(18) 0.0251(15) 0.0029(13) -0.0008(12) -0.0033(13)
C23 0.0275(17) 0.047(2) 0.0329(18) 0.0023(15) -0.0044(14) 0.0006(15)
C24 0.0382(19) 0.044(2) 0.048(2) 0.0072(17) -0.0040(16) 0.0066(16)
C25 0.043(2) 0.036(2) 0.055(2) 0.0088(17) -0.0069(17) -0.0037(16)
C26 0.0338(18) 0.0372(18) 0.0386(19) 0.0053(15) -0.0068(15) -0.0057(14)
C31 0.0258(15) 0.0311(16) 0.0344(17) -0.0124(13) 0.0014(13) -0.0022(13)
C32 0.045(2) 0.054(2) 0.0383(19) -0.0094(18) 0.0046(16) -0.0263(19)
C33 0.051(3) 0.062(3) 0.064(3) -0.019(2) 0.012(2) -0.033(2)
C34 0.036(2) 0.062(3) 0.065(3) -0.030(2) -0.0066(19) -0.0110(19)
C35 0.047(2) 0.049(2) 0.053(2) -0.021(2) -0.0207(19) 0.0009(19)
C36 0.0384(19) 0.0347(19) 0.042(2) -0.0080(15) -0.0101(16) 0.0021(15)
C41 0.0341(17) 0.0276(16) 0.0315(17) -0.0002(13) -0.0026(14) -0.0062(13)
C42 0.048(2) 0.0353(19) 0.0322(18) 0.0030(15) -0.0060(16) -0.0153(16)
C43 0.077(3) 0.050(2) 0.0335(19) 0.0020(18) -0.0194(19) -0.029(2)
C44 0.107(4) 0.054(3) 0.044(2) 0.007(2) -0.014(3) -0.051(3)
C45 0.092(4) 0.047(2) 0.047(2) 0.014(2) -0.015(2) -0.034(3)
C46 0.067(3) 0.043(2) 0.041(2) 0.0071(18) -0.0164(19) -0.020(2)
C51 0.0237(14) 0.0250(15) 0.0275(15) -0.0023(12) -0.0057(12) 0.0034(12)
C52 0.0250(14) 0.0290(16) 0.0342(17) -0.0044(13) 0.0005(12) -0.0035(12)
C53 0.0274(16) 0.0324(17) 0.044(2) -0.0085(15) -0.0055(14) 0.0000(13)
C54 0.0389(18) 0.0342(18) 0.0367(18) -0.0089(15) -0.0151(15) 0.0074(15)
C55 0.0411(19) 0.0429(19) 0.0259(16) -0.0027(15) -0.0040(14) 0.0047(16)
C56 0.0268(15) 0.0365(17) 0.0303(16) 0.0014(14) -0.0012(13) 0.0004(13)
C1S 0.042(2) 0.050(2) 0.059(3) 0.005(2) -0.0074(18) 0.0000(18)
O1S 0.0473(15) 0.0494(16) 0.0411(14) 0.0086(12) -0.0074(12) -0.0144(13)
N2 0.0253(12) 0.0340(14) 0.0219(12) 0.0005(11) -0.0022(10) -0.0105(11)
C62 0.0266(15) 0.0391(18) 0.0202(14) -0.0002(13) -0.0025(12) -0.0062(13)
C63 0.0225(14) 0.0331(17) 0.0213(14) 0.0006(12) -0.0073(11) 0.0010(12)
C64 0.0291(15) 0.0341(17) 0.0247(15) -0.0031(13) -0.0031(12) -0.0025(13)
C65 0.0316(17) 0.0397(19) 0.0332(17) 0.0004(14) -0.0041(14) -0.0082(14)
C66 0.045(2) 0.0327(18) 0.0376(19) -0.0028(15) -0.0128(15) -0.0073(15)
C67 0.047(2) 0.0372(19) 0.0307(17) -0.0081(15) -0.0048(15) 0.0079(16)
C68 0.0309(16) 0.0409(19) 0.0256(15) -0.0021(14) -0.0028(12) 0.0041(14)
O5 0.0467(15) 0.0566(18) 0.0361(14) -0.0097(13) -0.0109(11) 0.0151(13)
C61 0.053(2) 0.0367(19) 0.0324(18) 0.0023(15) -0.0157(16) -0.0041(17)

loop_
_atom_type_symbol
_atom_type_description
_atom_type_scat_dispersion_real
_atom_type_scat_dispersion_imag
_atom_type_scat_source
C C 0.0181 0.0091 'International Tables Vol C Tables 4.2.6.8 and 6.1.1.4'
H H 0.0000 0.0000 'International Tables Vol C Tables 4.2.6.8 and 6.1.1.4'
B B 0.0090 0.0039 'International Tables Vol C Tables 4.2.6.8 and 6.1.1.4'
N N 0.0311 0.0180 'International Tables Vol C Tables 4.2.6.8 and 6.1.1.4'
O O 0.0492 0.0322 'International Tables Vol C Tables 4.2.6.8 and 6.1.1.4'

loop_
_geom_angle_atom_site_label_1
_geom_angle_atom_site_label_2
_geom_angle_atom_site_label_3
_geom_angle
O3 B1 O2 104.5(3)
O12 B1 O2 112.3(2)
O12 B1 O3 113.0(3)
O12 B1 O13 104.3(3)
O13 B1 O2 111.2(3)
O13 B1 O3 111.7(2)
N1 C1 C2 112.6(3)
O1 C1 N1 125.7(3)
O1 C1 C2 121.7(3)
C1 N1 C21 129.5(3)
C1 C2 C3 110.8(3)
O2 C2 C1 111.3(2)
O2 C2 C3 105.1(2)
C2 O2 B1 111.0(2)
O3 C3 C2 105.2(2)
O3 C3 C4 112.9(2)
C4 C3 C2 111.3(2)
C3 O3 B1 110.3(2)
N4 C4 C3 113.5(3)
O4 C4 C3 120.9(3)
O4 C4 N4 125.6(3)
C4 N4 C31 128.6(3)
N11 C11 C12 114.5(3)
O11 C11 N11 124.1(3)
O11 C11 C12 121.4(3)
C11 N11 C41 128.4(3)
C11 C12 C13 112.9(2)
O12 C12 C11 109.6(2)
O12 C12 C13 104.9(2)
C12 O12 B1 111.2(2)
O13 C13 C12 104.9(2)
O13 C13 C14 112.8(2)
C14 C13 C12 109.3(2)
C13 O13 B1 109.3(2)
N14 C14 C13 114.5(3)
O14 C14 C13 120.6(3)
O14 C14 N14 124.8(3)
C14 N14 C51 127.5(3)
C22 C21 N1 123.5(3)
C26 C21 N1 116.3(3)
C26 C21 C22 120.2(3)
C23 C22 C21 118.8(3)
C24 C23 C22 121.5(3)
C23 C24 C25 119.0(4)
C26 C25 C24 120.4(4)
C21 C26 C25 120.0(3)
C32 C31 N4 123.3(3)
C32 C31 C36 119.8(3)
C36 C31 N4 116.9(3)
C31 C32 C33 118.3(4)
C34 C33 C32 121.7(5)
C33 C34 C35 119.6(4)
C34 C35 C36 120.3(4)
C35 C36 C31 120.3(4)
C42 C41 N11 124.6(3)
C42 C41 C46 119.0(3)
C46 C41 N11 116.4(3)
C41 C42 C43 119.9(4)
C44 C43 C42 120.9(4)
C45 C44 C43 119.1(4)
C44 C45 C46 120.8(4)
C45 C46 C41 120.2(4)
C52 C51 N14 117.7(3)
C56 C51 N14 122.2(3)
C56 C51 C52 120.1(3)
C53 C52 C51 119.6(3)
C52 C53 C54 121.0(3)
C55 C54 C53 118.8(3)
C54 C55 C56 121.5(3)
C51 C56 C55 119.0(3)
N2 C62 C63 112.5(3)
N2 C62 C61 108.8(3)
C63 C62 C61 111.9(3)
C64 C63 C62 122.7(3)
C68 C63 C62 118.4(3)
C68 C63 C64 118.7(3)
C65 C64 C63 120.4(3)
C66 C65 C64 120.3(3)
C67 C66 C65 119.9(3)
C66 C67 C68 120.0(3)
C63 C68 C67 120.6(3)
O5 C61 C62 113.9(3)

loop_
_geom_bond_atom_site_label_1
_geom_bond_atom_site_label_2
_geom_bond_distance
B1 O2 1.477(4)
B1 O3 1.474(4)
B1 O12 1.467(4)
B1 O13 1.469(4)
C1 N1 1.341(5)
C1 O1 1.230(4)
C1 C2 1.535(4)
N1 C21 1.414(4)
C2 O2 1.410(4)
C2 C3 1.561(4)
C3 O3 1.399(4)
C3 C4 1.521(4)
C4 N4 1.336(4)
C4 O4 1.234(4)
N4 C31 1.414(4)
C11 N11 1.347(4)
C11 O11 1.224(4)
C11 C12 1.534(4)
N11 C41 1.412(4)
C12 O12 1.404(4)
C12 C13 1.569(4)
C13 O13 1.401(4)
C13 C14 1.540(4)
C14 N14 1.341(4)
C14 O14 1.224(4)
N14 C51 1.422(4)
C21 C22 1.401(5)
C21 C26 1.383(5)
C22 C23 1.385(5)
C23 C24 1.377(6)
C24 C25 1.395(6)
C25 C26 1.383(6)
C31 C32 1.385(6)
C31 C36 1.389(5)
C32 C33 1.401(6)
C33 C34 1.364(8)
C34 C35 1.369(8)
C35 C36 1.382(5)
C41 C42 1.382(5)
C41 C46 1.394(5)
C42 C43 1.387(5)
C43 C44 1.376(6)
C44 C45 1.375(7)
C45 C46 1.377(6)
C51 C52 1.397(5)
C51 C56 1.387(5)
C52 C53 1.385(5)
C53 C54 1.388(6)
C54 C55 1.377(6)
C55 C56 1.397(5)
C1S O1S 1.414(6)
N2 C62 1.493(4)
C62 C63 1.508(5)
C62 C61 1.543(5)
C63 C64 1.392(5)
C63 C68 1.391(5)
C64 C65 1.389(5)
C65 C66 1.381(6)
C66 C67 1.380(6)
C67 C68 1.392(5)
O5 C61 1.435(5)

loop_
_geom_hbond_atom_site_label_D
_geom_hbond_atom_site_label_H
_geom_hbond_atom_site_label_A
_geom_hbond_distance_DH
_geom_hbond_distance_HA
_geom_hbond_distance_DA
_geom_hbond_angle_DHA
_geom_hbond_site_symmetry_A
N4 H4 O3 0.88 2.15 2.623(3) 113.1 .
N11 H11 O1S 0.88 1.96 2.830(4) 169.9 .
N14 H14 O12 0.88 2.52 3.048(3) 119.6 1_655
N14 H14 O13 0.88 2.17 2.642(3) 112.8 .
O1S H1S O14 0.84 1.88 2.695(4) 164.8 .
N2 H2A O13 0.91 2.13 2.868(3) 137.5 1_455
N2 H2B O1 0.91 2.00 2.863(4) 158.9 .
N2 H2C O11 0.91 1.84 2.720(4) 161.0 .
O5 H5 O2 0.84 1.99 2.822(4) 168.9 1_455

loop_
_geom_torsion_atom_site_label_1
_geom_torsion_atom_site_label_2
_geom_torsion_atom_site_label_3
_geom_torsion_atom_site_label_4
_geom_torsion
C1 N1 C21 C22 -5.9(5)
C1 N1 C21 C26 176.8(4)
C1 C2 O2 B1 -128.8(3)
C1 C2 C3 O3 138.3(2)
C1 C2 C3 C4 -99.1(3)
N1 C1 C2 O2 -175.0(3)
N1 C1 C2 C3 68.5(3)
N1 C21 C22 C23 -176.7(3)
N1 C21 C26 C25 176.7(4)
O1 C1 N1 C21 -0.6(6)
O1 C1 C2 O2 6.3(4)
O1 C1 C2 C3 -110.3(3)
C2 C1 N1 C21 -179.3(3)
C2 C3 O3 B1 -20.6(3)
C2 C3 C4 N4 -134.2(3)
C2 C3 C4 O4 47.1(4)
O2 B1 O3 C3 15.5(3)
O2 B1 O12 C12 132.5(3)
O2 B1 O13 C13 -143.7(2)
O2 C2 C3 O3 18.0(3)
O2 C2 C3 C4 140.6(3)
C3 C2 O2 B1 -8.7(3)
C3 C4 N4 C31 -176.9(3)
O3 B1 O2 C2 -3.1(3)
O3 B1 O12 C12 -109.6(3)
O3 B1 O13 C13 99.9(3)
O3 C3 C4 N4 -16.1(4)
O3 C3 C4 O4 165.1(3)
C4 C3 O3 B1 -142.2(3)
C4 N4 C31 C32 -18.9(6)
C4 N4 C31 C36 163.1(3)
N4 C31 C32 C33 -176.9(4)
N4 C31 C36 C35 177.0(4)
O4 C4 N4 C31 1.8(6)
C11 N11 C41 C42 -6.2(6)
C11 N11 C41 C46 174.6(4)
C11 C12 O12 B1 -119.8(3)
C11 C12 C13 O13 103.8(3)
C11 C12 C13 C14 -135.0(3)
N11 C11 C12 O12 -147.5(3)
N11 C11 C12 C13 96.0(3)
N11 C41 C42 C43 -176.6(4)
N11 C41 C46 C45 177.5(5)
O11 C11 N11 C41 -6.9(5)
O11 C11 C12 O12 31.6(4)
O11 C11 C12 C13 -84.9(3)
C12 C11 N11 C41 172.2(3)
C12 C13 O13 B1 23.4(3)
C12 C13 C14 N14 -120.4(3)
C12 C13 C14 O14 59.8(4)
O12 B1 O2 C2 119.7(3)
O12 B1 O3 C3 -106.8(3)
O12 B1 O13 C13 -22.5(3)
O12 C12 C13 O13 -15.4(3)
O12 C12 C13 C14 105.8(3)
C13 C12 O12 B1 1.7(3)
C13 C14 N14 C51 179.8(3)
O13 B1 O2 C2 -123.8(3)
O13 B1 O3 C3 135.9(3)
O13 B1 O12 C12 12.0(3)
O13 C13 C14 N14 -4.1(4)
O13 C13 C14 O14 176.1(3)
C14 C13 O13 B1 -95.5(3)
C14 N14 C51 C52 154.8(3)
C14 N14 C51 C56 -26.4(5)
N14 C51 C52 C53 178.6(3)
N14 C51 C56 C55 -178.3(3)
O14 C14 N14 C51 -0.5(5)
C21 C22 C23 C24 0.7(5)
C22 C21 C26 C25 -0.7(6)
C22 C23 C24 C25 -1.6(6)
C23 C24 C25 C26 1.3(7)
C24 C25 C26 C21 -0.2(6)
C26 C21 C22 C23 0.5(5)
C31 C32 C33 C34 -0.5(8)
C32 C31 C36 C35 -1.1(6)
C32 C33 C34 C35 0.0(8)
C33 C34 C35 C36 0.0(7)
C34 C35 C36 C31 0.5(6)
C36 C31 C32 C33 1.1(6)
C41 C42 C43 C44 -1.0(8)
C42 C41 C46 C45 -1.7(7)
C42 C43 C44 C45 -1.3(10)
C43 C44 C45 C46 2.1(10)
C44 C45 C46 C41 -0.6(9)
C46 C41 C42 C43 2.5(7)
C51 C52 C53 C54 -0.5(5)
C52 C51 C56 C55 0.5(5)
C52 C53 C54 C55 1.0(5)
C53 C54 C55 C56 -0.8(5)
C54 C55 C56 C51 0.1(5)
C56 C51 C52 C53 -0.2(5)
N2 C62 C63 C64 47.4(4)
N2 C62 C63 C68 -137.8(3)
N2 C62 C61 O5 -70.3(4)
C62 C63 C64 C65 173.7(3)
C62 C63 C68 C67 -173.6(3)
C63 C62 C61 O5 54.7(4)
C63 C64 C65 C66 -0.2(5)
C64 C63 C68 C67 1.4(5)
C64 C65 C66 C67 1.1(6)
C65 C66 C67 C68 -0.8(5)
C66 C67 C68 C63 -0.5(5)
C68 C63 C64 C65 -1.1(5)
C61 C62 C63 C64 -75.5(4)
C61 C62 C63 C68 99.3(4)
